data_7150411
loop_
_publ_author_name
'Belcher, Warwick J.'
'Fabre, Muriel'
'Farhan, Tamer'
'Steed, Jonathan W.'

_publ_section_title
;
 Pyridinium CH...anion and pi-stacking interactions in modular tripodal
 anion binding hosts: ATP binding and solid-state chiral induction.
;
_journal_issue 5
_journal_name_full 'Organic &amp; biomolecular chemistry'
_journal_page_first 781
_journal_page_last 786
_journal_paper_doi 10.1039/b516027h
_journal_volume 4
_journal_year 2006
_chemical_formula_sum 'C60 H64 F12 N6 O7 P2'
_chemical_formula_weight 1271.11
_chemical_name_systematic
;
?
;
_space_group_IT_number 9
_symmetry_cell_setting monoclinic
_symmetry_space_group_name_Hall 'C -2yc'
_symmetry_space_group_name_H-M 'C 1 c 1'
_atom_sites_solution_hydrogens geom
_atom_sites_solution_primary direct
_atom_sites_solution_secondary difmap
_audit_creation_method SHELXL-97
_cell_angle_alpha 90.00
_cell_angle_beta 99.280(2)
_cell_angle_gamma 90.00
_cell_formula_units_Z 4
_cell_length_a 9.8279(2)
_cell_length_b 30.0349(10)
_cell_length_c 20.0581(6)
_cell_measurement_temperature 120(2)
_cell_volume 5843.3(3)
_computing_cell_refinement DENZO-SMN
_computing_data_collection 'Nonius Collect'
_computing_data_reduction DENZO-SMN
_computing_molecular_graphics 'XSeed (Barbour, 1999)'
_computing_structure_refinement 'SHELXL-97 (Sheldrick, 1997)'
_computing_structure_solution 'SHELXS-97 (Sheldrick, 1990)'
_diffrn_ambient_temperature 120(2)
_diffrn_measured_fraction_theta_full 0.997
_diffrn_measured_fraction_theta_max 0.997
_diffrn_measurement_device_type KappaCCD
_diffrn_measurement_method '1.5o \q & \w scans'
_diffrn_radiation_monochromator graphite
_diffrn_radiation_source 'fine-focus sealed tube'
_diffrn_radiation_type MoK\a
_diffrn_radiation_wavelength 0.71073
_diffrn_reflns_av_R_equivalents 0.0389
_diffrn_reflns_av_sigmaI/netI 0.0629
_diffrn_reflns_limit_h_max 12
_diffrn_reflns_limit_h_min -11
_diffrn_reflns_limit_k_max 36
_diffrn_reflns_limit_k_min -36
_diffrn_reflns_limit_l_max 24
_diffrn_reflns_limit_l_min -24
_diffrn_reflns_number 18382
_diffrn_reflns_theta_full 25.99
_diffrn_reflns_theta_max 25.99
_diffrn_reflns_theta_min 2.78
_diffrn_standards_decay_% 0
_exptl_absorpt_coefficient_mu 0.172
_exptl_absorpt_correction_T_max 0.9664
_exptl_absorpt_correction_T_min 0.9344
_exptl_absorpt_correction_type empirical
_exptl_absorpt_process_details 'Otwinowski & Minor, 1996'
_exptl_crystal_colour yellow
_exptl_crystal_density_diffrn 1.445
_exptl_crystal_density_method 'not measured'
_exptl_crystal_description block
_exptl_crystal_F_000 2640
_exptl_crystal_size_max 0.40
_exptl_crystal_size_mid 0.30
_exptl_crystal_size_min 0.20
_refine_diff_density_max 0.366
_refine_diff_density_min -0.299
_refine_diff_density_rms 0.050
_refine_ls_abs_structure_details 'Flack H D (1983), Acta Cryst. A39, 876-881'
_refine_ls_abs_structure_Flack 0.09(9)
_refine_ls_extinction_coef 0.00148(19)
_refine_ls_extinction_expression Fc^*^=kFc[1+0.001xFc^2^\l^3^/sin(2\q)]^-1/4^
_refine_ls_extinction_method SHELXL
_refine_ls_goodness_of_fit_ref 1.006
_refine_ls_hydrogen_treatment riding
_refine_ls_matrix_type full
_refine_ls_number_parameters 843
_refine_ls_number_reflns 10607
_refine_ls_number_restraints 74
_refine_ls_restrained_S_all 1.033
_refine_ls_R_factor_all 0.0681
_refine_ls_R_factor_gt 0.0515
_refine_ls_shift/su_max 0.005
_refine_ls_shift/su_mean 0.000
_refine_ls_structure_factor_coef Fsqd
_refine_ls_weighting_details 'calc w=1/[\s^2^(Fo^2^)+(0.0545P)^2^+6.1493P] where P=(Fo^2^+2Fc^2^)/3'
_refine_ls_weighting_scheme calc
_refine_ls_wR_factor_gt 0.1123
_refine_ls_wR_factor_ref 0.1210
_reflns_number_gt 8767
_reflns_number_total 10607
_reflns_threshold_expression >2sigma(I)
_cod_data_source_file b516027h.txt
_cod_data_source_block tf44a
_cod_original_sg_symbol_H-M Cc
_cod_database_code 7150411

loop_
_symmetry_equiv_pos_as_xyz
'x, y, z'
'x, -y, z+1/2'
'x+1/2, y+1/2, z'
'x+1/2, -y+1/2, z+1/2'

loop_
_atom_site_label
_atom_site_type_symbol
_atom_site_fract_x
_atom_site_fract_y
_atom_site_fract_z
_atom_site_U_iso_or_equiv
_atom_site_adp_type
_atom_site_occupancy
_atom_site_symmetry_multiplicity
_atom_site_calc_flag
_atom_site_refinement_flags
_atom_site_disorder_assembly
_atom_site_disorder_group
F3A F 0.1890(14) 0.6290(3) 0.8568(5) 0.114(4) Uani 0.467(7) 1 d PU A 2
F2A F 0.1459(12) 0.5973(3) 0.7561(5) 0.100(3) Uani 0.467(7) 1 d PU A 2
F1A F -0.0033(13) 0.6514(3) 0.7204(5) 0.109(4) Uani 0.467(7) 1 d PU A 2
F6A F -0.0246(7) 0.6087(3) 0.8056(4) 0.080(2) Uani 0.467(7) 1 d PU A 2
F4A F 0.0428(8) 0.6821(2) 0.8228(4) 0.074(2) Uani 0.467(7) 1 d PU A 2
F6 F 0.0057(8) 0.5953(2) 0.7549(5) 0.107(3) Uani 0.533(7) 1 d PU A 1
F4 F -0.0428(6) 0.6667(2) 0.7735(4) 0.082(2) Uani 0.533(7) 1 d PU A 1
F2 F 0.2246(7) 0.6096(3) 0.7819(4) 0.085(2) Uani 0.533(7) 1 d PU A 1
F1 F 0.0882(6) 0.65037(19) 0.7017(3) 0.0601(16) Uani 0.533(7) 1 d PU A 1
F5 F 0.1800(10) 0.6821(3) 0.7935(4) 0.087(3) Uani 0.533(7) 1 d PU A 1
F3 F 0.0983(8) 0.6293(3) 0.8576(4) 0.083(2) Uani 0.533(7) 1 d PU A 1
F9 F 0.6822(4) 0.57182(11) 0.44816(16) 0.0980(12) Uani 1 1 d . . .
O2S O -0.7442(3) 0.43713(8) 0.98100(16) 0.0475(7) Uani 1 1 d . . .
O1S O -0.5393(3) 0.48855(9) 1.06116(15) 0.0468(7) Uani 1 1 d . . .
O3S O -0.8599(3) 0.43289(10) 1.10356(14) 0.0489(7) Uani 1 1 d . . .
O4S O -0.7628(3) 0.50176(8) 1.19245(13) 0.0388(6) Uani 1 1 d . . .
C57 C -0.3975(4) 0.67785(17) 1.3298(2) 0.0525(12) Uani 1 1 d . . .
H57 H -0.3543 0.6845 1.3745 0.063 Uiso 1 1 calc R . .
C56 C -0.4258(4) 0.71127(16) 1.2848(2) 0.0455(10) Uani 1 1 d . . .
H56 H -0.4013 0.7409 1.2981 0.055 Uiso 1 1 calc R . .
C52 C -0.6297(4) 0.76126(14) 1.0557(2) 0.0427(10) Uani 1 1 d . . .
H52 H -0.6111 0.7914 1.0681 0.051 Uiso 1 1 calc R . .
C59 C -0.4927(4) 0.62342(13) 1.24813(17) 0.0356(8) Uani 1 1 d . . .
H59 H -0.5156 0.5933 1.2369 0.043 Uiso 1 1 calc R . .
C55 C -0.4928(3) 0.70241(12) 1.21674(18) 0.0319(8) Uani 1 1 d . . .
C51 C -0.6931(4) 0.75131(15) 0.9927(2) 0.0487(11) Uani 1 1 d . . .
H51 H -0.7192 0.7748 0.9615 0.058 Uiso 1 1 calc R . .
C49 C -0.6857(3) 0.67249(14) 1.01580(18) 0.0355(8) Uani 1 1 d . . .
H49 H -0.7041 0.6427 1.0011 0.043 Uiso 1 1 calc R . .
C58 C -0.4303(4) 0.63335(16) 1.3121(2) 0.0486(11) Uani 1 1 d . . .
H58 H -0.4090 0.6103 1.3445 0.058 Uiso 1 1 calc R . .
C60 C -0.5248(3) 0.65677(11) 1.19755(17) 0.0268(7) Uani 1 1 d . . .
C54 C -0.5259(3) 0.73571(12) 1.1697(2) 0.0358(8) Uani 1 1 d . . .
H54 H -0.5044 0.7657 1.1824 0.043 Uiso 1 1 calc R . .
C50 C -0.7213(4) 0.70713(15) 0.9720(2) 0.0435(10) Uani 1 1 d . . .
H50 H -0.7657 0.7012 0.9273 0.052 Uiso 1 1 calc R . .
C48 C -0.6204(3) 0.68110(11) 1.08384(17) 0.0254(7) Uani 1 1 d . . .
C53 C -0.5902(3) 0.72658(12) 1.10413(19) 0.0316(8) Uani 1 1 d . . .
C47 C -0.5872(3) 0.64679(11) 1.13109(16) 0.0242(7) Uani 1 1 d . . .
O2 O -0.7230(2) 0.58252(8) 1.13450(12) 0.0335(5) Uani 1 1 d . . .
C46 C -0.6202(3) 0.59889(11) 1.11240(16) 0.0263(7) Uani 1 1 d . . .
O1 O -0.5434(2) 0.57928(8) 1.07818(12) 0.0336(6) Uani 1 1 d . . .
C14 C -0.1542(4) 0.49426(12) 0.70968(17) 0.0327(8) Uani 1 1 d . . .
H14A H -0.0537 0.4924 0.7096 0.039 Uiso 1 1 calc R . .
H14B H -0.1929 0.5162 0.6749 0.039 Uiso 1 1 calc R . .
C15 C -0.2192(4) 0.44861(13) 0.6910(2) 0.0412(9) Uani 1 1 d . . .
H15A H -0.3198 0.4511 0.6854 0.062 Uiso 1 1 calc R . .
H15B H -0.1872 0.4273 0.7271 0.062 Uiso 1 1 calc R . .
H15C H -0.1921 0.4383 0.6487 0.062 Uiso 1 1 calc R . .
C44 C 0.2067(4) 0.27576(12) 0.80697(18) 0.0344(8) Uani 1 1 d . . .
H44 H 0.2808 0.2930 0.7958 0.041 Uiso 1 1 calc R . .
C21 C -0.4463(4) 0.78985(14) 0.6277(2) 0.0413(9) Uani 1 1 d . . .
H21 H -0.3791 0.8077 0.6113 0.050 Uiso 1 1 calc R . .
C1 C -0.3065(3) 0.52896(11) 0.78610(16) 0.0264(7) Uani 1 1 d . . .
C45 C 0.2175(4) 0.23058(13) 0.81167(18) 0.0391(9) Uani 1 1 d . . .
H45 H 0.3004 0.2173 0.8026 0.047 Uiso 1 1 calc R . .
C12 C 0.1211(3) 0.55015(12) 0.97191(19) 0.0356(8) Uani 1 1 d . . .
H12A H 0.0796 0.5774 0.9864 0.053 Uiso 1 1 calc R . .
H12B H 0.1558 0.5557 0.9295 0.053 Uiso 1 1 calc R . .
H12C H 0.1975 0.5409 1.0068 0.053 Uiso 1 1 calc R . .
C35 C -0.3034(4) 0.82151(12) 0.99939(18) 0.0333(8) Uani 1 1 d . . .
H35 H -0.3794 0.8385 1.0091 0.040 Uiso 1 1 calc R . .
C9 C -0.5660(4) 0.52341(16) 0.8736(2) 0.0502(11) Uani 1 1 d . . .
H9A H -0.5232 0.5083 0.9151 0.075 Uiso 1 1 calc R . .
H9B H -0.5789 0.5021 0.8361 0.075 Uiso 1 1 calc R . .
H9C H -0.6556 0.5355 0.8800 0.075 Uiso 1 1 calc R . .
C8 C -0.4723(3) 0.56153(12) 0.85763(18) 0.0324(8) Uani 1 1 d . . .
H8A H -0.5149 0.5766 0.8155 0.039 Uiso 1 1 calc R . .
H8B H -0.4622 0.5837 0.8947 0.039 Uiso 1 1 calc R . .
C11 C 0.0119(3) 0.51315(11) 0.96101(16) 0.0288(7) Uani 1 1 d . . .
H11A H 0.0585 0.4844 0.9560 0.035 Uiso 1 1 calc R . .
H11B H -0.0328 0.5111 1.0018 0.035 Uiso 1 1 calc R . .
C23 C -0.5188(3) 0.71753(12) 0.65767(16) 0.0292(7) Uani 1 1 d . . .
C31 C -0.0859(4) 0.81833(12) 0.9746(2) 0.0370(8) Uani 1 1 d . . .
H31 H -0.0049 0.8331 0.9660 0.044 Uiso 1 1 calc R . .
C34 C -0.3145(3) 0.77586(11) 0.99886(18) 0.0303(8) Uani 1 1 d . . .
H34 H -0.3967 0.7621 1.0078 0.036 Uiso 1 1 calc R . .
N6 N 0.1193(3) 0.20332(10) 0.82813(15) 0.0370(7) Uani 1 1 d . . .
C2 C -0.3313(3) 0.54390(11) 0.84928(16) 0.0252(7) Uani 1 1 d . . .
C16 C -0.3362(3) 0.60967(12) 0.70530(17) 0.0303(8) Uani 1 1 d . . .
H16 H -0.2447 0.5993 0.7194 0.036 Uiso 1 1 calc R . .
C42 C -0.0179(3) 0.26880(12) 0.83480(18) 0.0316(8) Uani 1 1 d . . .
H42 H -0.1026 0.2811 0.8432 0.038 Uiso 1 1 calc R . .
C20 C -0.5725(3) 0.59476(12) 0.68075(18) 0.0329(8) Uani 1 1 d . . .
H20 H -0.6461 0.5739 0.6771 0.039 Uiso 1 1 calc R . .
C18 C -0.4933(3) 0.66898(12) 0.66888(16) 0.0288(7) Uani 1 1 d . . .
C33 C -0.2047(3) 0.74980(11) 0.98509(17) 0.0265(7) Uani 1 1 d . . .
C30 C -0.3211(3) 0.63225(11) 1.01059(16) 0.0265(7) Uani 1 1 d . . .
H30 H -0.3850 0.6172 1.0334 0.032 Uiso 1 1 calc R . .
C4 C -0.0993(3) 0.52013(10) 0.89951(16) 0.0224(6) Uani 1 1 d . . .
C24 C -0.6373(3) 0.73810(12) 0.67227(17) 0.0313(8) Uani 1 1 d . . .
H24 H -0.7082 0.7209 0.6869 0.038 Uiso 1 1 calc R . .
C28 C -0.2145(3) 0.70071(11) 0.98258(15) 0.0227(7) Uani 1 1 d . . .
C7 C -0.4189(3) 0.53374(12) 0.72486(16) 0.0309(8) Uani 1 1 d . . .
H7A H -0.3930 0.5162 0.6870 0.037 Uiso 1 1 calc R . .
H7B H -0.5058 0.5212 0.7358 0.037 Uiso 1 1 calc R . .
C25 C -0.6512(3) 0.78350(13) 0.66538(18) 0.0343(8) Uani 1 1 d . . .
H25 H -0.7320 0.7969 0.6767 0.041 Uiso 1 1 calc R . .
C26 C -0.1498(3) 0.62992(11) 0.94200(16) 0.0239(7) Uani 1 1 d . . .
H26 H -0.0952 0.6132 0.9160 0.029 Uiso 1 1 calc R . .
C36 C -0.0146(3) 0.41289(11) 0.85863(17) 0.0288(7) Uani 1 1 d . . .
H36 H -0.0701 0.4274 0.8867 0.035 Uiso 1 1 calc R . .
C29 C -0.3094(3) 0.67723(11) 1.01489(17) 0.0275(7) Uani 1 1 d . . .
H29 H -0.3667 0.6933 1.0403 0.033 Uiso 1 1 calc R . .
C39 C 0.1424(3) 0.37173(12) 0.77670(18) 0.0310(8) Uani 1 1 d . . .
H39 H 0.1956 0.3580 0.7469 0.037 Uiso 1 1 calc R . .
C10 C -0.2514(3) 0.55903(10) 0.97248(15) 0.0242(7) Uani 1 1 d . . .
H10A H -0.3441 0.5499 0.9807 0.029 Uiso 1 1 calc R . .
H10B H -0.1826 0.5466 1.0092 0.029 Uiso 1 1 calc R . .
C37 C -0.0098(3) 0.36752(11) 0.85718(17) 0.0280(7) Uani 1 1 d . . .
H37 H -0.0629 0.3508 0.8839 0.034 Uiso 1 1 calc R . .
C22 C -0.4230(3) 0.74481(13) 0.63346(19) 0.0358(8) Uani 1 1 d . . .
H22 H -0.3419 0.7323 0.6210 0.043 Uiso 1 1 calc R . .
C6 C -0.1791(3) 0.51046(11) 0.77824(16) 0.0256(7) Uani 1 1 d . . .
C3 C -0.2265(3) 0.54018(10) 0.90558(15) 0.0227(6) Uani 1 1 d . . .
C19 C -0.6000(3) 0.63831(13) 0.66340(17) 0.0328(8) Uani 1 1 d . . .
H19 H -0.6920 0.6475 0.6476 0.039 Uiso 1 1 calc R . .
C13 C 0.0621(3) 0.48708(11) 0.82803(17) 0.0266(7) Uani 1 1 d . . .
H13A H 0.0928 0.5003 0.7878 0.032 Uiso 1 1 calc R . .
H13B H 0.1303 0.4953 0.8681 0.032 Uiso 1 1 calc R . .
C32 C -0.0872(3) 0.77237(12) 0.97339(19) 0.0330(8) Uani 1 1 d . . .
H32 H -0.0087 0.7563 0.9647 0.040 Uiso 1 1 calc R . .
C5 C -0.0766(3) 0.50624(10) 0.83559(16) 0.0236(7) Uani 1 1 d . . .
N4 N -0.1912(3) 0.84331(10) 0.98694(15) 0.0338(7) Uani 1 1 d . . .
C41 C 0.0032(4) 0.22304(12) 0.83850(18) 0.0360(8) Uani 1 1 d . . .
H41 H -0.0694 0.2048 0.8490 0.043 Uiso 1 1 calc R . .
N1 N -0.4428(3) 0.58104(10) 0.70292(13) 0.0283(6) Uani 1 1 d . . .
C38 C 0.0718(3) 0.34542(11) 0.81717(17) 0.0261(7) Uani 1 1 d . . .
C27 C -0.1338(3) 0.67514(10) 0.94652(16) 0.0249(7) Uani 1 1 d . . .
H27 H -0.0664 0.6892 0.9247 0.030 Uiso 1 1 calc R . .
N5 N 0.0584(3) 0.43731(9) 0.82085(13) 0.0251(6) Uani 1 1 d . . .
N3 N -0.2417(3) 0.60879(9) 0.97378(13) 0.0228(6) Uani 1 1 d . . .
P1 P 0.09349(9) 0.63868(3) 0.78348(5) 0.0357(2) Uani 1 1 d . . .
F8 F 0.7583(3) 0.54292(10) 0.54915(17) 0.0840(10) Uani 1 1 d . . .
F7 F 0.8316(3) 0.61059(14) 0.58641(15) 0.0921(11) Uani 1 1 d . . .
F10 F 0.7508(3) 0.63954(9) 0.48110(19) 0.0779(9) Uani 1 1 d . . .
F12 F 0.6095(3) 0.59932(10) 0.53947(19) 0.0807(9) Uani 1 1 d . . .
P2 P 0.75423(10) 0.59238(3) 0.51745(5) 0.0385(2) Uani 1 1 d . . .
C43 C 0.0853(3) 0.29636(11) 0.81877(16) 0.0276(7) Uani 1 1 d . . .
C17 C -0.3585(3) 0.65343(12) 0.68765(16) 0.0309(8) Uani 1 1 d . . .
H17 H -0.2827 0.6731 0.6882 0.037 Uiso 1 1 calc R . .
H4S1 H -0.8126 0.4789 1.1652 0.037 Uiso 1 1 d R . .
H5S1 H -0.9228 0.5954 1.1014 0.037 Uiso 1 1 d R . .
H2S1 H -0.6732 0.4513 0.9976 0.037 Uiso 1 1 d R . .
H3S1 H -0.9456 0.4215 1.0919 0.037 Uiso 1 1 d R . .
H5S2 H -1.0337 0.6189 1.1281 0.037 Uiso 1 1 d R . .
H42S H -0.7304 0.5232 1.1551 0.037 Uiso 1 1 d R . .
H1S1 H -0.5681 0.5225 1.0657 0.037 Uiso 1 1 d R . .
H3S2 H -0.8292 0.4387 1.0547 0.037 Uiso 1 1 d R . .
H2S2 H -0.7296 0.4019 0.9866 0.037 Uiso 1 1 d R . .
O5S O -1.0125(3) 0.60090(9) 1.09352(14) 0.0444(7) Uani 1 1 d . . .
N2 N -0.5578(3) 0.81000(10) 0.64365(15) 0.0360(7) Uani 1 1 d . . .
C40 C 0.1356(3) 0.41726(11) 0.77966(16) 0.0266(7) Uani 1 1 d . . .
H40 H 0.1856 0.4348 0.7525 0.032 Uiso 1 1 calc R . .
F5A F 0.2089(10) 0.6691(4) 0.7695(6) 0.096(4) Uani 0.467(7) 1 d PU A 2
F11 F 0.9007(3) 0.58426(11) 0.49568(13) 0.0788(10) Uani 1 1 d . . .
H1S2 H -0.4500 0.4829 1.0533 0.095 Uiso 1 1 d R . .

loop_
_atom_site_aniso_label
_atom_site_aniso_U_11
_atom_site_aniso_U_22
_atom_site_aniso_U_33
_atom_site_aniso_U_23
_atom_site_aniso_U_13
_atom_site_aniso_U_12
F3A 0.160(8) 0.075(5) 0.083(5) 0.013(4) -0.053(6) 0.000(5)
F2A 0.118(7) 0.063(4) 0.125(6) -0.046(4) 0.040(5) 0.019(5)
F1A 0.120(7) 0.105(6) 0.084(6) 0.023(5) -0.044(6) -0.032(5)
F6A 0.073(4) 0.093(5) 0.087(5) -0.019(4) 0.049(4) -0.054(3)
F4A 0.085(5) 0.058(4) 0.089(5) -0.029(3) 0.042(4) 0.010(3)
F6 0.095(5) 0.054(4) 0.166(7) 0.008(4) 0.001(5) -0.021(3)
F4 0.052(3) 0.105(5) 0.096(5) 0.016(4) 0.031(3) 0.047(3)
F2 0.056(4) 0.119(6) 0.082(4) 0.023(4) 0.021(3) 0.056(4)
F1 0.048(3) 0.078(4) 0.049(3) 0.009(2) -0.007(2) 0.008(3)
F5 0.109(6) 0.059(4) 0.083(5) 0.003(4) -0.015(4) -0.039(4)
F3 0.076(4) 0.132(5) 0.055(4) 0.037(3) 0.051(4) 0.022(4)
F9 0.149(3) 0.075(2) 0.0537(17) 0.0041(16) -0.0323(19) -0.025(2)
O2S 0.0418(15) 0.0295(15) 0.0692(19) -0.0021(13) 0.0030(14) 0.0030(11)
O1S 0.0522(16) 0.0349(15) 0.0537(17) -0.0084(13) 0.0096(13) 0.0045(12)
O3S 0.0333(14) 0.0604(19) 0.0500(17) 0.0015(14) -0.0020(12) -0.0033(12)
O4S 0.0487(15) 0.0334(14) 0.0374(14) 0.0026(11) 0.0161(12) 0.0056(11)
C57 0.037(2) 0.091(4) 0.030(2) -0.016(2) 0.0032(17) -0.013(2)
C56 0.033(2) 0.069(3) 0.036(2) -0.024(2) 0.0124(17) -0.0150(18)
C52 0.0299(19) 0.041(2) 0.062(3) 0.0170(19) 0.0212(19) 0.0100(15)
C59 0.0308(18) 0.048(2) 0.0281(19) 0.0044(16) 0.0054(15) -0.0030(16)
C55 0.0219(16) 0.044(2) 0.0326(19) -0.0085(16) 0.0112(14) -0.0032(14)
C51 0.035(2) 0.059(3) 0.056(3) 0.035(2) 0.018(2) 0.0137(18)
C49 0.0229(17) 0.054(2) 0.0295(19) 0.0049(17) 0.0040(14) 0.0038(15)
C58 0.036(2) 0.080(3) 0.028(2) 0.009(2) 0.0018(16) 0.003(2)
C60 0.0193(15) 0.0362(19) 0.0261(17) -0.0005(14) 0.0073(13) 0.0006(13)
C54 0.0253(17) 0.0288(19) 0.056(2) -0.0112(17) 0.0165(17) -0.0038(14)
C50 0.0278(18) 0.068(3) 0.035(2) 0.019(2) 0.0075(16) 0.0114(18)
C48 0.0159(15) 0.0323(18) 0.0292(17) 0.0009(14) 0.0077(13) 0.0026(12)
C53 0.0207(16) 0.0323(19) 0.045(2) 0.0052(16) 0.0150(15) 0.0034(13)
C47 0.0189(15) 0.0327(18) 0.0219(16) -0.0010(13) 0.0059(12) 0.0006(12)
O2 0.0282(12) 0.0353(14) 0.0384(14) 0.0006(11) 0.0091(10) -0.0050(10)
C46 0.0211(16) 0.0320(18) 0.0257(17) 0.0021(14) 0.0033(13) -0.0029(13)
O1 0.0303(12) 0.0302(13) 0.0425(15) -0.0080(11) 0.0123(11) -0.0021(10)
C14 0.0306(18) 0.044(2) 0.0244(17) -0.0049(15) 0.0069(14) -0.0035(14)
C15 0.044(2) 0.043(2) 0.036(2) -0.0148(17) 0.0040(17) 0.0017(17)
C44 0.0353(19) 0.041(2) 0.0286(18) 0.0014(16) 0.0104(15) 0.0096(15)
C21 0.0281(18) 0.052(3) 0.044(2) 0.0186(19) 0.0058(17) -0.0060(16)
C1 0.0248(16) 0.0297(18) 0.0228(16) -0.0026(13) -0.0017(13) -0.0057(13)
C45 0.041(2) 0.046(2) 0.030(2) -0.0045(17) 0.0049(16) 0.0150(17)
C12 0.0253(17) 0.040(2) 0.039(2) -0.0123(16) -0.0021(15) 0.0034(14)
C35 0.0326(18) 0.032(2) 0.035(2) -0.0044(15) 0.0039(15) 0.0066(15)
C9 0.0285(19) 0.077(3) 0.047(2) -0.009(2) 0.0126(18) -0.0158(19)
C8 0.0211(16) 0.046(2) 0.0281(18) -0.0036(16) -0.0003(14) 0.0018(14)
C11 0.0248(16) 0.036(2) 0.0244(17) -0.0028(14) 0.0013(14) 0.0055(13)
C23 0.0250(17) 0.042(2) 0.0206(17) 0.0029(14) 0.0029(13) -0.0014(14)
C31 0.0354(19) 0.031(2) 0.045(2) -0.0053(16) 0.0091(17) -0.0072(15)
C34 0.0254(16) 0.0306(19) 0.0349(19) -0.0013(15) 0.0046(14) 0.0012(13)
N6 0.0469(18) 0.0330(17) 0.0294(16) -0.0023(13) 0.0016(14) 0.0081(14)
C2 0.0231(16) 0.0257(17) 0.0265(17) -0.0008(13) 0.0029(13) -0.0054(12)
C16 0.0199(16) 0.045(2) 0.0267(17) -0.0065(15) 0.0062(14) -0.0004(14)
C42 0.0298(18) 0.032(2) 0.0322(19) 0.0009(15) 0.0040(15) 0.0018(14)
C20 0.0197(16) 0.045(2) 0.0309(19) 0.0006(16) -0.0043(14) -0.0056(14)
C18 0.0239(16) 0.044(2) 0.0192(16) 0.0023(14) 0.0049(13) -0.0013(14)
C33 0.0247(16) 0.0325(19) 0.0219(16) -0.0031(14) 0.0030(13) 0.0017(13)
C30 0.0248(16) 0.0333(19) 0.0227(16) -0.0050(14) 0.0074(13) -0.0016(13)
C4 0.0219(15) 0.0211(15) 0.0247(16) 0.0020(12) 0.0048(13) -0.0024(12)
C24 0.0231(16) 0.044(2) 0.0273(18) 0.0075(15) 0.0051(14) -0.0040(14)
C28 0.0189(15) 0.0288(18) 0.0195(15) 0.0001(13) 0.0005(12) -0.0016(12)
C7 0.0294(17) 0.036(2) 0.0251(18) -0.0030(14) -0.0017(14) -0.0013(14)
C25 0.0273(18) 0.043(2) 0.0327(19) 0.0091(16) 0.0061(15) 0.0011(15)
C26 0.0222(15) 0.0264(17) 0.0240(16) 0.0008(13) 0.0064(13) 0.0017(12)
C36 0.0302(17) 0.0326(19) 0.0263(17) -0.0024(14) 0.0126(14) 0.0004(13)
C29 0.0235(16) 0.0306(19) 0.0291(18) -0.0050(14) 0.0065(13) -0.0005(13)
C39 0.0271(17) 0.040(2) 0.0285(18) -0.0028(15) 0.0119(14) 0.0014(14)
C10 0.0298(17) 0.0242(17) 0.0199(16) 0.0008(13) 0.0076(13) -0.0038(13)
C37 0.0297(17) 0.0313(19) 0.0248(16) -0.0014(14) 0.0102(14) -0.0035(13)
C22 0.0231(17) 0.047(2) 0.039(2) 0.0098(17) 0.0108(15) 0.0027(15)
C6 0.0255(16) 0.0281(17) 0.0241(16) -0.0019(13) 0.0066(13) -0.0076(13)
C3 0.0245(15) 0.0239(17) 0.0192(15) 0.0010(12) 0.0025(13) -0.0022(12)
C19 0.0229(17) 0.048(2) 0.0261(18) 0.0015(15) 0.0000(14) 0.0010(15)
C13 0.0249(16) 0.0251(17) 0.0306(18) -0.0057(14) 0.0070(14) -0.0029(13)
C32 0.0267(17) 0.031(2) 0.042(2) -0.0051(16) 0.0091(15) -0.0010(13)
C5 0.0250(16) 0.0222(16) 0.0239(16) -0.0025(13) 0.0052(13) -0.0049(12)
N4 0.0390(17) 0.0276(16) 0.0346(16) -0.0032(13) 0.0050(13) -0.0007(12)
C41 0.042(2) 0.036(2) 0.0288(19) -0.0015(15) 0.0008(16) -0.0015(16)
N1 0.0245(14) 0.0396(17) 0.0194(14) -0.0033(12) -0.0007(11) -0.0020(12)
C38 0.0250(16) 0.0264(17) 0.0255(16) -0.0038(14) -0.0005(13) 0.0007(13)
C27 0.0210(15) 0.0258(17) 0.0287(17) 0.0021(13) 0.0064(13) -0.0013(12)
N5 0.0208(13) 0.0301(15) 0.0245(14) -0.0037(12) 0.0037(11) -0.0012(11)
N3 0.0220(13) 0.0234(14) 0.0227(14) -0.0005(11) 0.0027(11) -0.0029(10)
P1 0.0271(4) 0.0307(5) 0.0515(6) 0.0034(4) 0.0126(4) 0.0009(4)
F8 0.092(2) 0.071(2) 0.090(2) 0.0424(17) 0.0177(18) 0.0263(16)
F7 0.071(2) 0.158(3) 0.0478(16) -0.0427(19) 0.0111(14) -0.014(2)
F10 0.0661(18) 0.0439(16) 0.122(3) 0.0192(16) 0.0086(18) 0.0002(12)
F12 0.0402(14) 0.081(2) 0.125(3) 0.0001(18) 0.0250(16) 0.0082(13)
P2 0.0374(5) 0.0430(6) 0.0341(5) 0.0014(4) 0.0034(4) 0.0103(4)
C43 0.0291(17) 0.0318(18) 0.0205(16) -0.0023(14) -0.0002(13) 0.0027(14)
C17 0.0238(16) 0.042(2) 0.0277(18) -0.0023(15) 0.0074(14) -0.0056(14)
O5S 0.0315(13) 0.0561(18) 0.0449(16) -0.0148(13) 0.0044(12) 0.0041(11)
N2 0.0323(16) 0.0432(18) 0.0313(16) 0.0089(14) 0.0019(13) -0.0022(13)
C40 0.0239(16) 0.0343(19) 0.0236(16) -0.0007(14) 0.0096(13) -0.0029(13)
F5A 0.076(4) 0.098(7) 0.134(7) -0.035(5) 0.079(5) -0.049(4)
F11 0.0731(19) 0.119(3) 0.0499(16) 0.0169(16) 0.0275(14) 0.0456(17)

loop_
_atom_type_symbol
_atom_type_description
_atom_type_scat_dispersion_real
_atom_type_scat_dispersion_imag
_atom_type_scat_source
C C 0.0033 0.0016 'International Tables Vol C Tables 4.2.6.8 and 6.1.1.4'
H H 0.0000 0.0000 'International Tables Vol C Tables 4.2.6.8 and 6.1.1.4'
N N 0.0061 0.0033 'International Tables Vol C Tables 4.2.6.8 and 6.1.1.4'
O O 0.0106 0.0060 'International Tables Vol C Tables 4.2.6.8 and 6.1.1.4'
P P 0.1023 0.0942 'International Tables Vol C Tables 4.2.6.8 and 6.1.1.4'
F F 0.0171 0.0103 'International Tables Vol C Tables 4.2.6.8 and 6.1.1.4'

loop_
_geom_angle_atom_site_label_1
_geom_angle_atom_site_label_2
_geom_angle_atom_site_label_3
_geom_angle
_geom_angle_site_symmetry_1
_geom_angle_site_symmetry_3
_geom_angle_publ_flag
C56 C57 C58 121.6(4) . . ?
C57 C56 C55 120.6(4) . . ?
C51 C52 C53 120.5(4) . . ?
C58 C59 C60 122.1(4) . . ?
C54 C55 C56 122.4(4) . . ?
C54 C55 C60 119.3(3) . . ?
C56 C55 C60 118.3(3) . . ?
C52 C51 C50 121.6(4) . . ?
C50 C49 C48 120.1(4) . . ?
C59 C58 C57 119.7(4) . . ?
C47 C60 C59 122.5(3) . . ?
C47 C60 C55 119.8(3) . . ?
C59 C60 C55 117.6(3) . . ?
C55 C54 C53 121.7(3) . . ?
C49 C50 C51 120.7(4) . . ?
C47 C48 C49 122.0(3) . . ?
C47 C48 C53 119.4(3) . . ?
C49 C48 C53 118.6(3) . . ?
C54 C53 C52 121.9(4) . . ?
C54 C53 C48 119.7(3) . . ?
C52 C53 C48 118.4(4) . . ?
C48 C47 C60 120.1(3) . . ?
C48 C47 C46 121.0(3) . . ?
C60 C47 C46 118.8(3) . . ?
O1 C46 O2 126.7(3) . . ?
O1 C46 C47 117.5(3) . . ?
O2 C46 C47 115.8(3) . . ?
C6 C14 C15 112.8(3) . . ?
C45 C44 C43 119.2(3) . . ?
N2 C21 C22 123.9(3) . . ?
C6 C1 C2 121.1(3) . . ?
C6 C1 C7 119.5(3) . . ?
C2 C1 C7 119.4(3) . . ?
N6 C45 C44 124.9(3) . . ?
N4 C35 C34 123.5(3) . . ?
C2 C8 C9 110.6(3) . . ?
C4 C11 C12 114.1(3) . . ?
C24 C23 C22 116.6(3) . . ?
C24 C23 C18 121.9(3) . . ?
C22 C23 C18 121.4(3) . . ?
N4 C31 C32 124.0(3) . . ?
C35 C34 C33 119.8(3) . . ?
C41 N6 C45 115.7(3) . . ?
C1 C2 C3 119.3(3) . . ?
C1 C2 C8 120.4(3) . . ?
C3 C2 C8 120.2(3) . . ?
N1 C16 C17 120.7(3) . . ?
C43 C42 C41 119.6(3) . . ?
N1 C20 C19 120.9(3) . . ?
C19 C18 C17 118.1(3) . . ?
C19 C18 C23 122.1(3) . . ?
C17 C18 C23 119.8(3) . . ?
C32 C33 C34 116.7(3) . . ?
C32 C33 C28 122.1(3) . . ?
C34 C33 C28 121.2(3) . . ?
N3 C30 C29 120.1(3) . . ?
C5 C4 C3 118.7(3) . . ?
C5 C4 C11 120.0(3) . . ?
C3 C4 C11 121.2(3) . . ?
C25 C24 C23 119.5(3) . . ?
C27 C28 C29 116.0(3) . . ?
C27 C28 C33 122.0(3) . . ?
C29 C28 C33 121.9(3) . . ?
N1 C7 C1 112.7(3) . . ?
N2 C25 C24 124.0(3) . . ?
N3 C26 C27 121.0(3) . . ?
N5 C36 C37 120.7(3) . . ?
C30 C29 C28 121.7(3) . . ?
C40 C39 C38 120.5(3) . . ?
N3 C10 C3 111.7(2) . . ?
C36 C37 C38 120.9(3) . . ?
C21 C22 C23 119.7(3) . . ?
C1 C6 C5 118.6(3) . . ?
C1 C6 C14 120.5(3) . . ?
C5 C6 C14 120.9(3) . . ?
C2 C3 C4 120.6(3) . . ?
C2 C3 C10 118.8(3) . . ?
C4 C3 C10 120.6(3) . . ?
C20 C19 C18 120.0(3) . . ?
N5 C13 C5 112.4(2) . . ?
C31 C32 C33 119.4(3) . . ?
C4 C5 C6 121.5(3) . . ?
C4 C5 C13 119.1(3) . . ?
C6 C5 C13 119.4(3) . . ?
C31 N4 C35 116.5(3) . . ?
N6 C41 C42 123.8(4) . . ?
C20 N1 C16 120.4(3) . . ?
C20 N1 C7 118.9(3) . . ?
C16 N1 C7 120.7(3) . . ?
C37 C38 C39 116.9(3) . . ?
C37 C38 C43 121.4(3) . . ?
C39 C38 C43 121.7(3) . . ?
C26 C27 C28 120.9(3) . . ?
C36 N5 C40 120.4(3) . . ?
C36 N5 C13 119.8(3) . . ?
C40 N5 C13 119.7(3) . . ?
C26 N3 C30 120.1(3) . . ?
C26 N3 C10 120.6(3) . . ?
C30 N3 C10 119.2(3) . . ?
F2A P1 F3 104.6(5) . . ?
F2A P1 F1A 96.4(7) . . ?
F3 P1 F1A 142.4(6) . . ?
F2A P1 F5A 96.9(5) . . ?
F3 P1 F5A 112.9(5) . . ?
F1A P1 F5A 94.7(6) . . ?
F2A P1 F5 122.3(6) . . ?
F3 P1 F5 95.7(5) . . ?
F1A P1 F5 98.9(4) . . ?
F5A P1 F5 26.8(4) . . ?
F2A P1 F2 35.6(4) . . ?
F3 P1 F2 91.2(4) . . ?
F1A P1 F2 122.5(6) . . ?
F5A P1 F2 71.9(5) . . ?
F5 P1 F2 92.0(5) . . ?
F2A P1 F4 138.0(6) . . ?
F3 P1 F4 96.7(4) . . ?
F1A P1 F4 49.1(5) . . ?
F5A P1 F4 107.6(5) . . ?
F5 P1 F4 90.3(5) . . ?
F2 P1 F4 171.6(4) . . ?
F2A P1 F6A 86.7(5) . . ?
F3 P1 F6A 61.7(4) . . ?
F1A P1 F6A 89.3(5) . . ?
F5A P1 F6A 174.3(5) . . ?
F5 P1 F6A 148.2(5) . . ?
F2 P1 F6A 109.4(4) . . ?
F4 P1 F6A 72.0(4) . . ?
F2A P1 F6 52.5(5) . . ?
F3 P1 F6 97.5(5) . . ?
F1A P1 F6 71.2(4) . . ?
F5A P1 F6 142.3(5) . . ?
F5 P1 F6 166.7(5) . . ?
F2 P1 F6 86.4(5) . . ?
F4 P1 F6 89.5(4) . . ?
F6A P1 F6 43.1(4) . . ?
F2A P1 F3A 90.0(6) . . ?
F3 P1 F3A 32.7(4) . . ?
F1A P1 F3A 173.3(7) . . ?
F5A P1 F3A 86.4(6) . . ?
F5 P1 F3A 79.1(5) . . ?
F2 P1 F3A 64.1(5) . . ?
F4 P1 F3A 124.3(6) . . ?
F6A P1 F3A 89.2(5) . . ?
F6 P1 F3A 111.8(4) . . ?
F2A P1 F4A 173.1(5) . . ?
F3 P1 F4A 68.7(4) . . ?
F1A P1 F4A 90.2(5) . . ?
F5A P1 F4A 84.6(4) . . ?
F5 P1 F4A 58.3(5) . . ?
F2 P1 F4A 140.2(4) . . ?
F4 P1 F4A 46.8(3) . . ?
F6A P1 F4A 91.3(4) . . ?
F6 P1 F4A 128.7(4) . . ?
F3A P1 F4A 83.3(5) . . ?
F2A P1 F1 76.7(5) . . ?
F3 P1 F1 178.6(4) . . ?
F1A P1 F1 37.3(5) . . ?
F5A P1 F1 66.3(5) . . ?
F5 P1 F1 83.1(4) . . ?
F2 P1 F1 89.6(3) . . ?
F4 P1 F1 82.6(3) . . ?
F6A P1 F1 119.0(4) . . ?
F6 P1 F1 83.7(4) . . ?
F3A P1 F1 147.3(6) . . ?
F4A P1 F1 110.0(3) . . ?
F7 P2 F12 92.20(18) . . ?
F7 P2 F9 176.8(2) . . ?
F12 P2 F9 90.1(2) . . ?
F7 P2 F11 87.93(17) . . ?
F12 P2 F11 178.76(19) . . ?
F9 P2 F11 89.7(2) . . ?
F7 P2 F10 93.7(2) . . ?
F12 P2 F10 93.29(17) . . ?
F9 P2 F10 88.35(18) . . ?
F11 P2 F10 87.94(17) . . ?
F7 P2 F8 89.8(2) . . ?
F12 P2 F8 88.71(17) . . ?
F9 P2 F8 88.05(18) . . ?
F11 P2 F8 90.05(17) . . ?
F10 P2 F8 175.9(2) . . ?
C42 C43 C44 116.8(3) . . ?
C42 C43 C38 122.2(3) . . ?
C44 C43 C38 120.9(3) . . ?
C16 C17 C18 119.7(3) . . ?
C21 N2 C25 116.1(3) . . ?
N5 C40 C39 120.5(3) . . ?

loop_
_geom_bond_atom_site_label_1
_geom_bond_atom_site_label_2
_geom_bond_distance
_geom_bond_site_symmetry_2
_geom_bond_publ_flag
F3A P1 1.638(8) . ?
F2A P1 1.484(7) . ?
F1A P1 1.505(8) . ?
F6A P1 1.587(5) . ?
F4A P1 1.642(5) . ?
F6 P1 1.617(7) . ?
F4 P1 1.568(5) . ?
F2 P1 1.561(5) . ?
F1 P1 1.669(6) . ?
F5 P1 1.551(8) . ?
F3 P1 1.506(6) . ?
F9 P2 1.580(3) . ?
C57 C56 1.348(7) . ?
C57 C58 1.407(7) . ?
C56 C55 1.442(5) . ?
C52 C51 1.350(6) . ?
C52 C53 1.434(5) . ?
C59 C58 1.363(5) . ?
C59 C60 1.424(5) . ?
C55 C54 1.377(5) . ?
C55 C60 1.445(5) . ?
C51 C50 1.404(6) . ?
C49 C50 1.370(5) . ?
C49 C48 1.435(5) . ?
C60 C47 1.407(5) . ?
C54 C53 1.392(5) . ?
C48 C47 1.403(5) . ?
C48 C53 1.442(5) . ?
C47 C46 1.509(5) . ?
O2 C46 1.267(4) . ?
C46 O1 1.247(4) . ?
C14 C6 1.515(5) . ?
C14 C15 1.533(5) . ?
C44 C45 1.363(5) . ?
C44 C43 1.398(5) . ?
C21 N2 1.335(5) . ?
C21 C22 1.374(5) . ?
C1 C6 1.402(4) . ?
C1 C2 1.402(5) . ?
C1 C7 1.521(4) . ?
C45 N6 1.346(5) . ?
C12 C11 1.536(5) . ?
C35 N4 1.340(5) . ?
C35 C34 1.375(5) . ?
C9 C8 1.535(5) . ?
C8 C2 1.518(5) . ?
C11 C4 1.525(4) . ?
C23 C24 1.391(5) . ?
C23 C22 1.394(5) . ?
C23 C18 1.490(5) . ?
C31 N4 1.334(5) . ?
C31 C32 1.380(5) . ?
C34 C33 1.396(5) . ?
N6 C41 1.332(5) . ?
C2 C3 1.404(4) . ?
C16 N1 1.350(4) . ?
C16 C17 1.370(5) . ?
C42 C43 1.387(5) . ?
C42 C41 1.390(5) . ?
C20 N1 1.346(4) . ?
C20 C19 1.369(5) . ?
C18 C19 1.386(5) . ?
C18 C17 1.398(5) . ?
C33 C32 1.391(5) . ?
C33 C28 1.478(5) . ?
C30 N3 1.355(4) . ?
C30 C29 1.357(5) . ?
C4 C5 1.400(5) . ?
C4 C3 1.410(4) . ?
C24 C25 1.375(5) . ?
C28 C27 1.388(4) . ?
C28 C29 1.408(5) . ?
C7 N1 1.495(4) . ?
C25 N2 1.340(5) . ?
C26 N3 1.345(4) . ?
C26 C27 1.369(5) . ?
C36 N5 1.342(4) . ?
C36 C37 1.364(5) . ?
C39 C40 1.371(5) . ?
C39 C38 1.395(5) . ?
C10 N3 1.498(4) . ?
C10 C3 1.512(4) . ?
C37 C38 1.391(5) . ?
C6 C5 1.407(4) . ?
C13 N5 1.502(4) . ?
C13 C5 1.510(4) . ?
C38 C43 1.479(5) . ?
N5 C40 1.350(4) . ?
P1 F5A 1.518(8) . ?
F8 P2 1.614(3) . ?
F7 P2 1.566(3) . ?
F10 P2 1.591(3) . ?
F12 P2 1.570(3) . ?
P2 F11 1.589(3) . ?

loop_
_geom_hbond_atom_site_label_D
_geom_hbond_atom_site_label_H
_geom_hbond_atom_site_label_A
_geom_hbond_distance_DH
_geom_hbond_distance_HA
_geom_hbond_distance_DA
_geom_hbond_angle_DHA
_geom_hbond_site_symmetry_A
O4S H4S1 O3S 0.96 1.86 2.796(4) 163.2 .
O5S H5S1 O2 0.89 2.01 2.884(3) 171.1 .
O2S H2S1 O1S 0.84 2.02 2.826(4) 161.5 .
O3S H3S1 F11 0.90 2.26 2.974(4) 135.8 2_365
O3S H3S1 F7 0.90 2.38 3.268(4) 167.8 2_365
O5S H5S2 N2 0.93 2.18 2.918(4) 136.1 4_465
O4S H42S O2 1.07 1.83 2.745(3) 140.1 .
O1S H1S1 O1 1.07 1.73 2.747(3) 156.8 .
O3S H3S2 O2S 1.08 1.81 2.872(4) 164.6 .
O2S H2S2 N4 1.07 1.80 2.865(4) 172.3 3_445
O1S H1S2 F8 0.93 2.20 3.119(4) 167.6 2_465
O1S H1S2 F12 0.93 2.56 3.082(4) 115.6 2_465

loop_
_geom_torsion_atom_site_label_1
_geom_torsion_atom_site_label_2
_geom_torsion_atom_site_label_3
_geom_torsion_atom_site_label_4
_geom_torsion
_geom_torsion_site_symmetry_1
_geom_torsion_site_symmetry_2
_geom_torsion_site_symmetry_3
_geom_torsion_site_symmetry_4
_geom_torsion_publ_flag
C58 C57 C56 C55 0.8(6) . . . . ?
C57 C56 C55 C54 178.7(4) . . . . ?
C57 C56 C55 C60 -1.9(5) . . . . ?
C53 C52 C51 C50 -0.6(5) . . . . ?
C60 C59 C58 C57 0.9(6) . . . . ?
C56 C57 C58 C59 -0.3(6) . . . . ?
C58 C59 C60 C47 178.9(3) . . . . ?
C58 C59 C60 C55 -2.0(5) . . . . ?
C54 C55 C60 C47 1.0(4) . . . . ?
C56 C55 C60 C47 -178.5(3) . . . . ?
C54 C55 C60 C59 -178.2(3) . . . . ?
C56 C55 C60 C59 2.4(4) . . . . ?
C56 C55 C54 C53 179.8(3) . . . . ?
C60 C55 C54 C53 0.3(5) . . . . ?
C48 C49 C50 C51 0.9(5) . . . . ?
C52 C51 C50 C49 0.3(5) . . . . ?
C50 C49 C48 C47 177.4(3) . . . . ?
C50 C49 C48 C53 -1.7(5) . . . . ?
C55 C54 C53 C52 177.6(3) . . . . ?
C55 C54 C53 C48 -1.5(5) . . . . ?
C51 C52 C53 C54 -179.3(3) . . . . ?
C51 C52 C53 C48 -0.3(5) . . . . ?
C47 C48 C53 C54 1.4(4) . . . . ?
C49 C48 C53 C54 -179.5(3) . . . . ?
C47 C48 C53 C52 -177.7(3) . . . . ?
C49 C48 C53 C52 1.4(4) . . . . ?
C49 C48 C47 C60 -179.2(3) . . . . ?
C53 C48 C47 C60 -0.1(4) . . . . ?
C49 C48 C47 C46 -0.6(5) . . . . ?
C53 C48 C47 C46 178.5(3) . . . . ?
C59 C60 C47 C48 178.0(3) . . . . ?
C55 C60 C47 C48 -1.1(4) . . . . ?
C59 C60 C47 C46 -0.6(5) . . . . ?
C55 C60 C47 C46 -179.7(3) . . . . ?
C48 C47 C46 O1 77.3(4) . . . . ?
C60 C47 C46 O1 -104.1(4) . . . . ?
C48 C47 C46 O2 -103.9(3) . . . . ?
C60 C47 C46 O2 74.7(4) . . . . ?
C43 C44 C45 N6 -1.1(5) . . . . ?
N4 C35 C34 C33 0.3(5) . . . . ?
C44 C45 N6 C41 1.8(5) . . . . ?
C6 C1 C2 C3 -0.1(5) . . . . ?
C7 C1 C2 C3 -178.9(3) . . . . ?
C6 C1 C2 C8 -176.7(3) . . . . ?
C7 C1 C2 C8 4.5(5) . . . . ?
C9 C8 C2 C1 87.9(4) . . . . ?
C9 C8 C2 C3 -88.7(4) . . . . ?
C24 C23 C18 C19 30.8(5) . . . . ?
C22 C23 C18 C19 -150.8(3) . . . . ?
C24 C23 C18 C17 -147.1(3) . . . . ?
C22 C23 C18 C17 31.3(5) . . . . ?
C35 C34 C33 C32 0.9(5) . . . . ?
C35 C34 C33 C28 -178.6(3) . . . . ?
C12 C11 C4 C5 84.9(4) . . . . ?
C12 C11 C4 C3 -95.6(4) . . . . ?
C22 C23 C24 C25 -3.0(5) . . . . ?
C18 C23 C24 C25 175.5(3) . . . . ?
C32 C33 C28 C27 -23.3(5) . . . . ?
C34 C33 C28 C27 156.1(3) . . . . ?
C32 C33 C28 C29 158.8(3) . . . . ?
C34 C33 C28 C29 -21.8(5) . . . . ?
C6 C1 C7 N1 -108.5(3) . . . . ?
C2 C1 C7 N1 70.4(4) . . . . ?
C23 C24 C25 N2 1.6(5) . . . . ?
N3 C30 C29 C28 -0.9(5) . . . . ?
C27 C28 C29 C30 -0.2(5) . . . . ?
C33 C28 C29 C30 177.8(3) . . . . ?
N5 C36 C37 C38 0.7(5) . . . . ?
N2 C21 C22 C23 -0.4(6) . . . . ?
C24 C23 C22 C21 2.4(5) . . . . ?
C18 C23 C22 C21 -176.1(3) . . . . ?
C2 C1 C6 C5 1.3(5) . . . . ?
C7 C1 C6 C5 -179.9(3) . . . . ?
C2 C1 C6 C14 179.7(3) . . . . ?
C7 C1 C6 C14 -1.5(5) . . . . ?
C15 C14 C6 C1 -78.5(4) . . . . ?
C15 C14 C6 C5 99.9(4) . . . . ?
C1 C2 C3 C4 -2.4(5) . . . . ?
C8 C2 C3 C4 174.2(3) . . . . ?
C1 C2 C3 C10 176.2(3) . . . . ?
C8 C2 C3 C10 -7.2(4) . . . . ?
C5 C4 C3 C2 3.5(5) . . . . ?
C11 C4 C3 C2 -176.0(3) . . . . ?
C5 C4 C3 C10 -175.1(3) . . . . ?
C11 C4 C3 C10 5.4(4) . . . . ?
N3 C10 C3 C2 -75.3(4) . . . . ?
N3 C10 C3 C4 103.3(3) . . . . ?
N1 C20 C19 C18 -0.3(5) . . . . ?
C17 C18 C19 C20 4.5(5) . . . . ?
C23 C18 C19 C20 -173.4(3) . . . . ?
N4 C31 C32 C33 0.6(6) . . . . ?
C34 C33 C32 C31 -1.3(5) . . . . ?
C28 C33 C32 C31 178.2(3) . . . . ?
C3 C4 C5 C6 -2.2(5) . . . . ?
C11 C4 C5 C6 177.3(3) . . . . ?
C3 C4 C5 C13 176.7(3) . . . . ?
C11 C4 C5 C13 -3.8(4) . . . . ?
C1 C6 C5 C4 -0.1(5) . . . . ?
C14 C6 C5 C4 -178.5(3) . . . . ?
C1 C6 C5 C13 -179.0(3) . . . . ?
C14 C6 C5 C13 2.6(5) . . . . ?
N5 C13 C5 C4 103.9(3) . . . . ?
N5 C13 C5 C6 -77.2(4) . . . . ?
C32 C31 N4 C35 0.6(6) . . . . ?
C34 C35 N4 C31 -1.0(5) . . . . ?
C45 N6 C41 C42 -1.7(5) . . . . ?
C43 C42 C41 N6 0.7(5) . . . . ?
C19 C20 N1 C16 -3.2(5) . . . . ?
C19 C20 N1 C7 176.7(3) . . . . ?
C17 C16 N1 C20 2.4(5) . . . . ?
C17 C16 N1 C7 -177.5(3) . . . . ?
C1 C7 N1 C20 -141.9(3) . . . . ?
C1 C7 N1 C16 38.0(4) . . . . ?
C36 C37 C38 C39 -2.9(5) . . . . ?
C36 C37 C38 C43 175.7(3) . . . . ?
C40 C39 C38 C37 3.2(5) . . . . ?
C40 C39 C38 C43 -175.5(3) . . . . ?
N3 C26 C27 C28 -1.7(5) . . . . ?
C29 C28 C27 C26 1.6(4) . . . . ?
C33 C28 C27 C26 -176.5(3) . . . . ?
C37 C36 N5 C40 1.4(5) . . . . ?
C37 C36 N5 C13 -174.3(3) . . . . ?
C5 C13 N5 C36 -40.4(4) . . . . ?
C5 C13 N5 C40 143.8(3) . . . . ?
C27 C26 N3 C30 0.5(4) . . . . ?
C27 C26 N3 C10 -175.7(3) . . . . ?
C29 C30 N3 C26 0.8(5) . . . . ?
C29 C30 N3 C10 177.1(3) . . . . ?
C3 C10 N3 C26 -35.8(4) . . . . ?
C3 C10 N3 C30 148.0(3) . . . . ?
C41 C42 C43 C44 0.1(5) . . . . ?
C41 C42 C43 C38 -177.1(3) . . . . ?
C45 C44 C43 C42 0.0(5) . . . . ?
C45 C44 C43 C38 177.3(3) . . . . ?
C37 C38 C43 C42 28.0(5) . . . . ?
C39 C38 C43 C42 -153.5(3) . . . . ?
C37 C38 C43 C44 -149.1(3) . . . . ?
C39 C38 C43 C44 29.5(5) . . . . ?
N1 C16 C17 C18 1.9(5) . . . . ?
C19 C18 C17 C16 -5.3(5) . . . . ?
C23 C18 C17 C16 172.7(3) . . . . ?
C22 C21 N2 C25 -1.1(5) . . . . ?
C24 C25 N2 C21 0.6(5) . . . . ?
C36 N5 C40 C39 -1.1(5) . . . . ?
C13 N5 C40 C39 174.6(3) . . . . ?
C38 C39 C40 N5 -1.2(5) . . . . ?
